data_4129152
loop_
_publ_author_name
'Cetin, Muhammet Mustafa'
'Beldjoudi, Yassine'
'Roy, Indranil'
'Anamimoghadam, Ommid'
'Bae, Youn Jue'
'Young, Ryan M.'
'Krzyaniak, Matthew D.'
'Stern, Charlotte L.'
'Philp, Douglas'
'Alsubaie, Fehaid M.'
'Wasielewski, Michael R.'
'Stoddart, J. Fraser'

_publ_section_title
;
 Combining Intra- and Intermolecular Charge Transfer with Polycationic
 Cyclophanes to Design 2D Tessellations.
;
_journal_name_full 'Journal of the American Chemical Society'
_journal_paper_doi 10.1021/jacs.9b07877
_journal_year 2019
_chemical_formula_moiety 'C44 H36 N4, 6(C2 H3 N), 4(F6 P)'
_chemical_formula_sum 'C56 H54 F24 N10 P4'
_chemical_formula_weight 1446.97
_space_group_crystal_system triclinic
_space_group_IT_number 2
_space_group_name_Hall '-P 1'
_space_group_name_H-M_alt 'P -1'
_atom_sites_solution_hydrogens geom
_atom_sites_solution_primary dual
_audit_creation_date 2018-01-09
_audit_creation_method
;
Olex2 1.2
(compiled 2017.08.10 svn.r3458 for OlexSys, GUI svn.r5381)
;
_cell_angle_alpha 101.113(4)
_cell_angle_beta 105.542(3)
_cell_angle_gamma 93.265(3)
_cell_formula_units_Z 1
_cell_length_a 8.0844(9)
_cell_length_b 13.7453(17)
_cell_length_c 14.6707(18)
_cell_measurement_reflns_used 9579
_cell_measurement_temperature 100(2)
_cell_measurement_theta_max 33.961
_cell_measurement_theta_min 2.953
_cell_volume 1531.0(3)
_computing_cell_refinement 'SAINT V8.38A (?, 2016)'
_computing_data_collection 'APEX2 V2014.11-0 (Bruker, 2014)'
_computing_data_reduction 'SAINT V8.38A (?, 2016)'
_computing_molecular_graphics 'Olex2 (Dolomanov et al., 2009)'
_computing_publication_material 'Olex2 (Dolomanov et al., 2009)'
_computing_structure_refinement 'XL (Sheldrick, 2008)'
_computing_structure_solution 'ShelXT (Sheldrick, 2015)'
_diffrn_ambient_temperature 100.14
_diffrn_detector_area_resol_mean 8
_diffrn_measured_fraction_theta_full 0.985
_diffrn_measured_fraction_theta_max 0.984
_diffrn_measurement_device_type 'Bruker Kappa APEX CCD area detector'
_diffrn_measurement_method '\w and \f scans'
_diffrn_radiation_monochromator 'QuazarTM optics'
_diffrn_radiation_type MoK\a
_diffrn_radiation_wavelength 0.71073
_diffrn_reflns_av_R_equivalents 0.0354
_diffrn_reflns_av_unetI/netI 0.0317
_diffrn_reflns_Laue_measured_fraction_full 0.985
_diffrn_reflns_Laue_measured_fraction_max 0.984
_diffrn_reflns_limit_h_max 12
_diffrn_reflns_limit_h_min -12
_diffrn_reflns_limit_k_max 21
_diffrn_reflns_limit_k_min -21
_diffrn_reflns_limit_l_max 22
_diffrn_reflns_limit_l_min -23
_diffrn_reflns_number 44164
_diffrn_reflns_point_group_measured_fraction_full 0.985
_diffrn_reflns_point_group_measured_fraction_max 0.984
_diffrn_reflns_theta_full 25.242
_diffrn_reflns_theta_max 34.038
_diffrn_reflns_theta_min 1.476
_diffrn_source microsource
_exptl_absorpt_coefficient_mu 0.245
_exptl_absorpt_correction_T_max 0.7467
_exptl_absorpt_correction_T_min 0.7062
_exptl_absorpt_correction_type multi-scan
_exptl_absorpt_process_details
'SADABS-2016/2 (Bruker,2016/2) was used for absorption correction. wR2(int) was 0.0706 before and 0.0481 after correction. The Ratio of minimum to maximum transmission is 0.9483. The \l/2 correction factor is Not present.'
_exptl_crystal_colour colourless
_exptl_crystal_density_diffrn 1.569
_exptl_crystal_description columnar
_exptl_crystal_F_000 736
_exptl_crystal_recrystallization_method 'The material was recrystallised from --- by as supplied'
_exptl_crystal_size_max 0.2
_exptl_crystal_size_mid 0.135
_exptl_crystal_size_min 0.12
_refine_diff_density_max 1.343
_refine_diff_density_min -1.008
_refine_diff_density_rms 0.081
_refine_ls_extinction_method none
_refine_ls_goodness_of_fit_ref 1.029
_refine_ls_hydrogen_treatment constr
_refine_ls_matrix_type full
_refine_ls_number_parameters 467
_refine_ls_number_reflns 12340
_refine_ls_number_restraints 0
_refine_ls_restrained_S_all 1.029
_refine_ls_R_factor_all 0.0577
_refine_ls_R_factor_gt 0.0495
_refine_ls_shift/su_max 0.002
_refine_ls_shift/su_mean 0.000
_refine_ls_structure_factor_coef Fsqd
_refine_ls_weighting_details 'w=1/[\s^2^(Fo^2^)+(0.0797P)^2^+0.9658P] where P=(Fo^2^+2Fc^2^)/3'
_refine_ls_weighting_scheme calc
_refine_ls_wR_factor_gt 0.1429
_refine_ls_wR_factor_ref 0.1503
_reflns_Friedel_coverage 0.000
_reflns_number_gt 10508
_reflns_number_total 12340
_reflns_threshold_expression 'I > 2\s(I)'
_cod_data_source_file 3(4PF6)_alpha.cif
_cod_data_source_block cx1160
_cod_database_code 4129152
_shelxl_version_number 2014-3
_shelx_space_group_comment
;
The symmetry employed for this shelxl refinement is uniquely defined
by the following loop, which should always be used as a source of
symmetry information in preference to the above space-group names.
They are only intended as comments.
;
_shelx_estimated_absorpt_t_max 0.971
_shelx_estimated_absorpt_t_min 0.953
_olex2_refinement_description
;
1. Fixed Uiso
 At 1.2 times of:
  All C(H) groups, All C(H,H) groups
 At 1.5 times of:
  All C(H,H,H) groups
2. Others
 Sof(F9A)=Sof(F10A)=Sof(F11A)=Sof(F12A)=1-FVAR(1)
 Sof(F9)=Sof(F10)=Sof(F11)=Sof(F12)=FVAR(1)
3.a Secondary CH2 refined with riding coordinates:
 C1(H1A,H1B), C12(H12A,H12B)
3.b Aromatic/amide H refined with riding coordinates:
 C2(H2), C3(H3), C5(H5), C6(H6), C8(H8), C9(H9), C10(H10), C11(H11), C14(H14),
 C16(H16), C18(H18), C19(H19), C21(H21), C22(H22)
3.c Idealised Me refined as rotating group:
 C24(H24A,H24B,H24C), C26(H26A,H26B,H26C), C28(H28A,H28B,H28C)
;
_olex2_date_sample_submission 2018-01-08
_olex2_diffrn_ambient_temperature_device 'Oxford Cryosystems'
_olex2_exptl_crystal_mounting_method 'The crystal was mounted on a MITIGEN holder in Paratone oil'
_olex2_submission_original_sample_id cx1160
_olex2_submission_special_instructions 'No special instructions were received'

loop_
_space_group_symop_operation_xyz
'x, y, z'
'-x, -y, -z'

loop_
_atom_site_label
_atom_site_type_symbol
_atom_site_fract_x
_atom_site_fract_y
_atom_site_fract_z
_atom_site_U_iso_or_equiv
_atom_site_adp_type
_atom_site_occupancy
_atom_site_site_symmetry_order
_atom_site_calc_flag
_atom_site_refinement_flags_posn
_atom_site_refinement_flags_adp
_atom_site_refinement_flags_occupancy
_atom_site_disorder_assembly
_atom_site_disorder_group
N1 N -0.12113(13) 0.84177(7) 0.33015(7) 0.01394(16) Uani 1 1 d . . . . .
N2 N 0.57977(12) 0.67200(7) 0.63091(7) 0.01427(16) Uani 1 1 d . . . . .
C1 C -0.27056(15) 0.87525(9) 0.26566(9) 0.01629(19) Uani 1 1 d . . . . .
H1A H -0.3625 0.8840 0.2986 0.020 Uiso 1 1 calc R . . . .
H1B H -0.3168 0.8224 0.2061 0.020 Uiso 1 1 calc R . . . .
C2 C 0.00430(16) 0.80552(9) 0.29363(8) 0.0175(2) Uani 1 1 d . . . . .
H2 H -0.0029 0.8036 0.2276 0.021 Uiso 1 1 calc R . . . .
C3 C 0.14335(15) 0.77108(9) 0.35109(8) 0.01642(19) Uani 1 1 d . . . . .
H3 H 0.2325 0.7469 0.3250 0.020 Uiso 1 1 calc R . . . .
C4 C 0.15270(14) 0.77183(8) 0.44774(8) 0.01206(17) Uani 1 1 d . . . . .
C5 C 0.01895(15) 0.80832(9) 0.48271(8) 0.01680(19) Uani 1 1 d . . . . .
H5 H 0.0207 0.8089 0.5478 0.020 Uiso 1 1 calc R . . . .
C6 C -0.11604(16) 0.84363(9) 0.42297(9) 0.0174(2) Uani 1 1 d . . . . .
H6 H -0.2059 0.8694 0.4475 0.021 Uiso 1 1 calc R . . . .
C7 C 0.30061(14) 0.73611(8) 0.51153(8) 0.01205(17) Uani 1 1 d . . . . .
C8 C 0.40864(15) 0.67543(9) 0.47270(8) 0.01569(19) Uani 1 1 d . . . . .
H8 H 0.3860 0.6550 0.4045 0.019 Uiso 1 1 calc R . . . .
C9 C 0.54834(15) 0.64522(9) 0.53370(9) 0.01650(19) Uani 1 1 d . . . . .
H9 H 0.6232 0.6052 0.5071 0.020 Uiso 1 1 calc R . . . .
C10 C 0.47761(16) 0.73044(9) 0.67046(9) 0.0174(2) Uani 1 1 d . . . . .
H10 H 0.5016 0.7486 0.7389 0.021 Uiso 1 1 calc R . . . .
C11 C 0.33867(15) 0.76411(9) 0.61239(8) 0.01648(19) Uani 1 1 d . . . . .
H11 H 0.2687 0.8064 0.6409 0.020 Uiso 1 1 calc R . . . .
C12 C 0.72919(15) 0.63875(9) 0.69580(9) 0.01672(19) Uani 1 1 d . . . . .
H12A H 0.7634 0.5787 0.6593 0.020 Uiso 1 1 calc R . . . .
H12B H 0.6933 0.6195 0.7499 0.020 Uiso 1 1 calc R . . . .
C13 C 0.88415(14) 0.71703(8) 0.73721(8) 0.01393(18) Uani 1 1 d . . . . .
C14 C 0.89784(14) 0.80718(8) 0.71082(8) 0.01377(17) Uani 1 1 d . . . . .
H14 H 0.8037 0.8249 0.6648 0.017 Uiso 1 1 calc R . . . .
C15 C 1.05323(14) 0.87445(8) 0.75231(8) 0.01281(17) Uani 1 1 d . . . . .
C16 C 1.07573(14) 0.96632(8) 0.72323(8) 0.01388(18) Uani 1 1 d . . . . .
H16 H 0.9845 0.9849 0.6762 0.017 Uiso 1 1 calc R . . . .
C17 C 1.22851(15) 1.02820(8) 0.76274(8) 0.01507(18) Uani 1 1 d . . . . .
C18 C 1.36290(17) 1.00198(10) 0.83520(10) 0.0212(2) Uani 1 1 d . . . . .
H18 H 1.4666 1.0461 0.8640 0.025 Uiso 1 1 calc R . . . .
C19 C 1.34533(17) 0.91389(10) 0.86428(10) 0.0211(2) Uani 1 1 d . . . . .
H19 H 1.4370 0.8973 0.9126 0.025 Uiso 1 1 calc R . . . .
C20 C 1.19104(15) 0.84738(9) 0.82268(8) 0.01542(18) Uani 1 1 d . . . . .
C21 C 1.17192(16) 0.75420(9) 0.84904(9) 0.0184(2) Uani 1 1 d . . . . .
H21 H 1.2633 0.7359 0.8962 0.022 Uiso 1 1 calc R . . . .
C22 C 1.02283(15) 0.69064(9) 0.80702(9) 0.0173(2) Uani 1 1 d . . . . .
H22 H 1.0120 0.6282 0.8248 0.021 Uiso 1 1 calc R . . . .
N3 N 0.6137(2) 0.66206(11) 0.31202(13) 0.0368(3) Uani 1 1 d . . . . .
C23 C 0.66930(19) 0.59864(11) 0.27139(11) 0.0246(2) Uani 1 1 d . . . . .
C24 C 0.7409(2) 0.51859(12) 0.21979(11) 0.0288(3) Uani 1 1 d . . . . .
H24A H 0.6706 0.4996 0.1520 0.043 Uiso 1 1 calc GR . . . .
H24B H 0.7407 0.4608 0.2499 0.043 Uiso 1 1 calc GR . . . .
H24C H 0.8597 0.5412 0.2227 0.043 Uiso 1 1 calc GR . . . .
N4 N 0.8298(2) 0.43990(11) 0.79197(12) 0.0372(3) Uani 1 1 d . . . . .
C25 C 0.7957(2) 0.42456(12) 0.85915(12) 0.0286(3) Uani 1 1 d . . . . .
C26 C 0.7512(3) 0.40594(18) 0.94462(15) 0.0434(4) Uani 1 1 d . . . . .
H26A H 0.6421 0.3621 0.9245 0.065 Uiso 1 1 calc GR . . . .
H26B H 0.7386 0.4694 0.9847 0.065 Uiso 1 1 calc GR . . . .
H26C H 0.8430 0.3739 0.9822 0.065 Uiso 1 1 calc GR . . . .
N5 N 0.2863(3) 0.8293(2) 0.17958(19) 0.0668(7) Uani 1 1 d . . . . .
C27 C 0.2257(3) 0.88559(19) 0.13795(17) 0.0453(5) Uani 1 1 d . . . . .
C28 C 0.1473(4) 0.9543(3) 0.0825(3) 0.0782(10) Uani 1 1 d . . . . .
H28A H 0.0984 0.9197 0.0145 0.117 Uiso 1 1 calc GR . . . .
H28B H 0.2346 1.0089 0.0870 0.117 Uiso 1 1 calc GR . . . .
H28C H 0.0552 0.9815 0.1079 0.117 Uiso 1 1 calc GR . . . .
P1 P 1.0000 0.5000 0.5000 0.01385(8) Uani 1 2 d S T P . .
F1 F 0.79669(10) 0.48245(6) 0.44226(6) 0.02241(16) Uani 1 1 d . . . . .
F2 F 1.04291(11) 0.54025(6) 0.41246(6) 0.02180(16) Uani 1 1 d . . . . .
F3 F 0.97857(12) 0.61136(6) 0.54986(7) 0.02414(17) Uani 1 1 d . . . . .
P2 P 0.5000 1.0000 0.5000 0.01636(9) Uani 1 2 d S T P . .
F4 F 0.3818(2) 0.96492(8) 0.56107(11) 0.0563(4) Uani 1 1 d . . . . .
F5 F 0.3286(2) 1.01248(13) 0.42190(11) 0.0670(5) Uani 1 1 d . . . . .
F6 F 0.49383(13) 0.88730(6) 0.44361(8) 0.0333(2) Uani 1 1 d . . . . .
P3 P 0.70350(5) 0.71782(3) 0.99193(3) 0.02347(8) Uani 1 1 d . . . . .
F7 F 0.55361(13) 0.77575(9) 1.02234(7) 0.0336(2) Uani 1 1 d . . . . .
F8 F 0.85059(17) 0.65906(11) 0.96175(10) 0.0476(3) Uani 1 1 d . . . . .
F9 F 0.5647(2) 0.63429(13) 0.92071(16) 0.0601(7) Uani 0.806(4) 1 d . . . A 1
F9A F 0.5695(11) 0.6905(8) 0.8808(4) 0.059(3) Uani 0.194(4) 1 d . . . A 2
F10 F 0.6937(2) 0.77896(14) 0.90674(10) 0.0418(4) Uani 0.806(4) 1 d . . . A 1
F10A F 0.7864(15) 0.8008(7) 0.9892(15) 0.114(8) Uani 0.194(4) 1 d . . . A 2
F11 F 0.84401(19) 0.80788(13) 1.06467(10) 0.0389(4) Uani 0.806(4) 1 d . . . A 1
F11A F 0.8020(15) 0.7027(11) 1.0940(6) 0.084(5) Uani 0.194(4) 1 d . . . A 2
F12 F 0.7183(3) 0.66496(15) 1.08030(17) 0.0478(5) Uani 0.806(4) 1 d . . . A 1
F12A F 0.5918(9) 0.5976(5) 0.9910(6) 0.0483(19) Uani 0.194(4) 1 d . . . A 2

loop_
_atom_site_aniso_label
_atom_site_aniso_U_11
_atom_site_aniso_U_22
_atom_site_aniso_U_33
_atom_site_aniso_U_23
_atom_site_aniso_U_13
_atom_site_aniso_U_12
N1 0.0139(4) 0.0132(4) 0.0142(4) 0.0036(3) 0.0026(3) 0.0008(3)
N2 0.0120(4) 0.0134(4) 0.0180(4) 0.0049(3) 0.0042(3) 0.0014(3)
C1 0.0139(4) 0.0165(5) 0.0172(5) 0.0060(4) 0.0009(4) 0.0005(3)
C2 0.0182(5) 0.0213(5) 0.0132(4) 0.0041(4) 0.0045(4) 0.0036(4)
C3 0.0168(5) 0.0195(5) 0.0138(4) 0.0031(4) 0.0057(4) 0.0043(4)
C4 0.0126(4) 0.0103(4) 0.0132(4) 0.0020(3) 0.0041(3) 0.0004(3)
C5 0.0170(5) 0.0214(5) 0.0146(4) 0.0058(4) 0.0067(4) 0.0069(4)
C6 0.0170(5) 0.0210(5) 0.0162(5) 0.0052(4) 0.0063(4) 0.0062(4)
C7 0.0119(4) 0.0106(4) 0.0143(4) 0.0029(3) 0.0047(3) 0.0004(3)
C8 0.0160(4) 0.0171(5) 0.0157(4) 0.0039(4) 0.0066(4) 0.0045(4)
C9 0.0156(4) 0.0166(5) 0.0189(5) 0.0039(4) 0.0071(4) 0.0041(4)
C10 0.0167(5) 0.0199(5) 0.0154(4) 0.0027(4) 0.0043(4) 0.0044(4)
C11 0.0160(4) 0.0193(5) 0.0139(4) 0.0019(4) 0.0044(4) 0.0052(4)
C12 0.0136(4) 0.0156(4) 0.0214(5) 0.0076(4) 0.0031(4) 0.0022(3)
C13 0.0136(4) 0.0145(4) 0.0147(4) 0.0041(3) 0.0048(3) 0.0025(3)
C14 0.0130(4) 0.0147(4) 0.0139(4) 0.0042(3) 0.0034(3) 0.0027(3)
C15 0.0129(4) 0.0136(4) 0.0118(4) 0.0026(3) 0.0032(3) 0.0023(3)
C16 0.0136(4) 0.0148(4) 0.0129(4) 0.0037(3) 0.0025(3) 0.0023(3)
C17 0.0150(4) 0.0147(4) 0.0143(4) 0.0037(3) 0.0018(3) 0.0009(3)
C18 0.0175(5) 0.0193(5) 0.0222(5) 0.0077(4) -0.0037(4) -0.0025(4)
C19 0.0181(5) 0.0195(5) 0.0212(5) 0.0080(4) -0.0039(4) -0.0007(4)
C20 0.0154(4) 0.0157(4) 0.0144(4) 0.0048(3) 0.0018(3) 0.0022(3)
C21 0.0175(5) 0.0191(5) 0.0181(5) 0.0085(4) 0.0009(4) 0.0024(4)
C22 0.0165(5) 0.0171(5) 0.0187(5) 0.0076(4) 0.0031(4) 0.0025(4)
N3 0.0435(8) 0.0293(6) 0.0460(8) 0.0058(6) 0.0292(7) 0.0009(6)
C23 0.0252(6) 0.0231(6) 0.0257(6) 0.0045(5) 0.0095(5) -0.0038(5)
C24 0.0332(7) 0.0263(6) 0.0233(6) 0.0007(5) 0.0054(5) 0.0042(5)
N4 0.0541(9) 0.0253(6) 0.0384(7) 0.0073(5) 0.0238(7) 0.0032(6)
C25 0.0297(7) 0.0253(6) 0.0327(7) 0.0087(5) 0.0105(6) 0.0022(5)
C26 0.0475(10) 0.0550(12) 0.0388(9) 0.0236(9) 0.0209(8) 0.0082(9)
N5 0.0492(12) 0.0922(19) 0.0702(15) 0.0365(14) 0.0232(11) 0.0041(12)
C27 0.0373(9) 0.0565(12) 0.0494(11) 0.0177(10) 0.0203(8) 0.0036(8)
C28 0.0642(18) 0.108(3) 0.083(2) 0.034(2) 0.0408(17) 0.0352(18)
P1 0.01518(17) 0.01185(16) 0.01621(17) 0.00426(13) 0.00664(14) 0.00061(13)
F1 0.0163(3) 0.0258(4) 0.0254(4) 0.0100(3) 0.0038(3) -0.0004(3)
F2 0.0248(4) 0.0241(4) 0.0197(3) 0.0096(3) 0.0094(3) -0.0020(3)
F3 0.0292(4) 0.0134(3) 0.0323(4) 0.0015(3) 0.0155(3) 0.0018(3)
P2 0.01258(17) 0.01058(16) 0.0268(2) 0.00339(14) 0.00764(15) 0.00072(12)
F4 0.0880(10) 0.0183(4) 0.0847(9) 0.0005(5) 0.0716(9) -0.0063(5)
F5 0.0510(8) 0.0696(10) 0.0570(8) -0.0042(7) -0.0169(6) 0.0351(7)
F6 0.0326(5) 0.0142(3) 0.0557(6) -0.0048(4) 0.0268(5) -0.0038(3)
P3 0.01986(15) 0.03203(18) 0.01835(15) 0.00500(12) 0.00469(12) 0.00664(13)
F7 0.0262(4) 0.0454(6) 0.0285(4) 0.0037(4) 0.0073(4) 0.0137(4)
F8 0.0434(6) 0.0658(8) 0.0497(7) 0.0213(6) 0.0293(6) 0.0309(6)
F9 0.0396(8) 0.0417(9) 0.0737(15) -0.0267(10) 0.0043(8) -0.0106(7)
F9A 0.075(5) 0.095(7) 0.020(2) 0.023(3) 0.018(3) 0.058(5)
F10 0.0519(9) 0.0620(10) 0.0211(6) 0.0229(6) 0.0135(6) 0.0228(8)
F10A 0.077(8) 0.036(4) 0.25(3) 0.030(8) 0.091(13) -0.004(5)
F11 0.0290(6) 0.0476(8) 0.0276(6) -0.0015(6) -0.0031(5) -0.0105(6)
F11A 0.064(6) 0.143(11) 0.023(3) -0.016(5) -0.009(4) 0.064(7)
F12 0.0579(11) 0.0518(10) 0.0636(12) 0.0450(10) 0.0398(10) 0.0306(9)
F12A 0.041(3) 0.053(4) 0.064(5) 0.026(3) 0.028(3) 0.011(3)

loop_
_atom_type_symbol
_atom_type_description
_atom_type_scat_dispersion_real
_atom_type_scat_dispersion_imag
_atom_type_scat_source
C C 0.0033 0.0016 'International Tables Vol C Tables 4.2.6.8 and 6.1.1.4'
H H 0.0000 0.0000 'International Tables Vol C Tables 4.2.6.8 and 6.1.1.4'
F F 0.0171 0.0103 'International Tables Vol C Tables 4.2.6.8 and 6.1.1.4'
N N 0.0061 0.0033 'International Tables Vol C Tables 4.2.6.8 and 6.1.1.4'
P P 0.1023 0.0942 'International Tables Vol C Tables 4.2.6.8 and 6.1.1.4'

loop_
_geom_angle_atom_site_label_1
_geom_angle_atom_site_label_2
_geom_angle_atom_site_label_3
_geom_angle
_geom_angle_site_symmetry_1
_geom_angle_site_symmetry_3
C2 N1 C1 119.13(10) . .
C2 N1 C6 120.95(10) . .
C6 N1 C1 119.84(10) . .
C9 N2 C12 120.32(10) . .
C10 N2 C9 120.81(10) . .
C10 N2 C12 118.86(10) . .
N1 C1 C17 113.93(9) . 2_676
N1 C2 C3 120.70(10) . .
C2 C3 C4 119.86(11) . .
C3 C4 C7 121.24(10) . .
C5 C4 C3 117.90(10) . .
C5 C4 C7 120.86(10) . .
C6 C5 C4 120.18(10) . .
N1 C6 C5 120.40(11) . .
C8 C7 C4 120.92(10) . .
C8 C7 C11 118.08(10) . .
C11 C7 C4 120.98(10) . .
C9 C8 C7 119.83(10) . .
N2 C9 C8 120.66(10) . .
N2 C10 C11 120.55(11) . .
C10 C11 C7 120.04(11) . .
N2 C12 C13 113.70(9) . .
C14 C13 C12 124.91(10) . .
C14 C13 C22 120.33(10) . .
C22 C13 C12 114.75(10) . .
C13 C14 C15 120.26(10) . .
C16 C15 C14 121.94(10) . .
C20 C15 C14 118.87(10) . .
C20 C15 C16 119.17(10) . .
C17 C16 C15 120.51(10) . .
C16 C17 C1 125.31(10) . 2_676
C16 C17 C18 119.79(10) . .
C18 C17 C1 114.89(10) . 2_676
C19 C18 C17 120.98(11) . .
C18 C19 C20 120.34(11) . .
C19 C20 C15 119.14(10) . .
C19 C20 C21 121.44(11) . .
C21 C20 C15 119.41(10) . .
C22 C21 C20 120.45(11) . .
C21 C22 C13 120.67(11) . .
N3 C23 C24 179.62(16) . .
N4 C25 C26 179.4(2) . .
N5 C27 C28 178.1(3) . .
F1 P1 F1 180.0 2_766 .
F2 P1 F1 90.34(4) . .
F2 P1 F1 89.66(4) 2_766 .
F2 P1 F1 89.66(4) . 2_766
F2 P1 F1 90.34(4) 2_766 2_766
F2 P1 F2 180.00(2) . 2_766
F2 P1 F3 89.91(5) 2_766 .
F2 P1 F3 89.91(5) . 2_766
F2 P1 F3 90.09(5) 2_766 2_766
F2 P1 F3 90.09(5) . .
F3 P1 F1 90.08(5) . 2_766
F3 P1 F1 89.92(5) . .
F3 P1 F1 90.08(5) 2_766 .
F3 P1 F1 89.92(5) 2_766 2_766
F3 P1 F3 180.0 . 2_766
F4 P2 F4 180.00(7) . 2_676
F4 P2 F6 89.07(5) 2_676 .
F4 P2 F6 90.93(5) 2_676 2_676
F4 P2 F6 89.07(5) . 2_676
F4 P2 F6 90.93(5) . .
F5 P2 F4 92.02(10) 2_676 .
F5 P2 F4 87.98(10) 2_676 2_676
F5 P2 F4 92.02(10) . 2_676
F5 P2 F4 87.98(10) . .
F5 P2 F5 180.0(2) . 2_676
F5 P2 F6 90.18(7) 2_676 2_676
F5 P2 F6 89.82(7) 2_676 .
F5 P2 F6 90.18(7) . .
F5 P2 F6 89.82(7) . 2_676
F6 P2 F6 180.0 . 2_676
F7 P3 F9A 85.8(2) . .
F7 P3 F10 90.17(7) . .
F7 P3 F11 88.69(8) . .
F7 P3 F12A 91.0(2) . .
F8 P3 F7 179.23(8) . .
F8 P3 F9A 94.0(2) . .
F8 P3 F10 90.32(7) . .
F8 P3 F11 91.92(9) . .
F8 P3 F12A 88.2(2) . .
F9 P3 F7 89.90(8) . .
F9 P3 F8 89.50(9) . .
F9 P3 F10 90.61(12) . .
F9 P3 F11 177.95(11) . .
F9 P3 F12 93.01(14) . .
F9A P3 F12A 79.0(5) . .
F10 P3 F11 87.91(10) . .
F10A P3 F7 91.6(5) . .
F10A P3 F8 89.2(5) . .
F10A P3 F9A 99.8(10) . .
F10A P3 F11A 101.3(11) . .
F10A P3 F12A 177.0(7) . .
F11A P3 F7 97.7(3) . .
F11A P3 F8 82.2(3) . .
F11A P3 F9A 158.4(8) . .
F11A P3 F12A 79.7(7) . .
F12 P3 F7 88.45(8) . .
F12 P3 F8 91.10(8) . .
F12 P3 F10 176.13(12) . .
F12 P3 F11 88.44(11) . .

loop_
_geom_bond_atom_site_label_1
_geom_bond_atom_site_label_2
_geom_bond_distance
_geom_bond_site_symmetry_2
N1 C1 1.4782(15) .
N1 C2 1.3451(15) .
N1 C6 1.3465(15) .
N2 C9 1.3516(16) .
N2 C10 1.3479(15) .
N2 C12 1.4794(15) .
C1 C17 1.5126(16) 2_676
C2 C3 1.3801(17) .
C3 C4 1.3976(15) .
C4 C5 1.3942(15) .
C4 C7 1.4803(15) .
C5 C6 1.3808(16) .
C7 C8 1.3962(15) .
C7 C11 1.3983(15) .
C8 C9 1.3798(16) .
C10 C11 1.3784(16) .
C12 C13 1.5109(16) .
C13 C14 1.3746(15) .
C13 C22 1.4184(16) .
C14 C15 1.4299(15) .
C15 C16 1.4258(15) .
C15 C20 1.4228(16) .
C16 C17 1.3753(16) .
C17 C1 1.5126(16) 2_676
C17 C18 1.4191(16) .
C18 C19 1.3713(18) .
C19 C20 1.4182(17) .
C20 C21 1.4192(16) .
C21 C22 1.3677(17) .
N3 C23 1.143(2) .
C23 C24 1.451(2) .
N4 C25 1.145(2) .
C25 C26 1.457(2) .
N5 C27 1.130(3) .
C27 C28 1.430(4) .
P1 F1 1.6147(8) 2_766
P1 F1 1.6147(8) .
P1 F2 1.6020(8) .
P1 F2 1.6020(8) 2_766
P1 F3 1.6046(8) 2_766
P1 F3 1.6046(8) .
P2 F4 1.5877(10) 2_676
P2 F4 1.5876(10) .
P2 F5 1.5855(13) .
P2 F5 1.5856(13) 2_676
P2 F6 1.6005(9) .
P2 F6 1.6005(9) 2_676
P3 F7 1.6012(10) .
P3 F8 1.5863(11) .
P3 F9 1.5592(15) .
P3 F9A 1.656(7) .
P3 F10 1.6229(13) .
P3 F10A 1.303(8) .
P3 F11 1.6256(14) .
P3 F11A 1.555(9) .
P3 F12 1.5852(16) .
P3 F12A 1.833(7) .
